data_7237305
loop_
_publ_author_name
'Melville, Owen A.'
'Grant, Trevor M.'
'Lessard, Beno\^it H.'

_publ_section_title
;
 Silicon phthalocyanines as N-type semiconductors in organic thin film
 transistors
;
_journal_issue 20
_journal_name_full 'Journal of Materials Chemistry C'
_journal_page_first 5482
_journal_paper_doi 10.1039/C8TC01116H
_journal_volume 6
_journal_year 2018
_chemical_formula_moiety 'C54 H30 N8 O4 Si'
_chemical_formula_sum 'C54 H30 N8 O4 Si'
_chemical_formula_weight 882.95
_chemical_name_systematic 'Bis(1-napthoate) silicon phthalocyanine'
_space_group_crystal_system triclinic
_space_group_IT_number 2
_space_group_name_Hall '-P 1'
_space_group_name_H-M_alt 'P -1'
_atom_sites_solution_hydrogens geom
_audit_creation_method SHELXL-2014/7
_audit_update_record
;
2018-01-16 deposited with the CCDC.
2018-05-02 downloaded from the CCDC.
;
_cell_angle_alpha 104.5910(10)
_cell_angle_beta 109.7420(10)
_cell_angle_gamma 92.1480(10)
_cell_formula_units_Z 1
_cell_length_a 8.6931(2)
_cell_length_b 10.8895(3)
_cell_length_c 11.6021(3)
_cell_measurement_reflns_used 9896
_cell_measurement_temperature 147(2)
_cell_measurement_theta_max 66.46
_cell_measurement_theta_min 4.22
_cell_volume 991.30(4)
_computing_cell_refinement APEX2
_computing_data_collection 'APEX2 (Bruker, 2014)'
_computing_data_reduction 'SAINT (Bruker, 2014)'
_computing_molecular_graphics 'PLATON (Spek, 2009)'
_computing_publication_material 'SHELXTL (Sheldrick, 2008)'
_computing_structure_refinement 'SHELXL-2014/7 (Sheldrick, 2015)'
_computing_structure_solution 'SHELXT (Sheldrick, 2015)'
_diffrn_ambient_temperature 147(2)
_diffrn_measured_fraction_theta_full 0.987
_diffrn_measured_fraction_theta_max 0.987
_diffrn_measurement_device_type 'Bruker Kappa APEX-DUO CCD'
_diffrn_measurement_method '\f and \w scans'
_diffrn_radiation_type CuK\a
_diffrn_radiation_wavelength 1.54178
_diffrn_reflns_av_R_equivalents 0.0507
_diffrn_reflns_av_unetI/netI 0.0245
_diffrn_reflns_Laue_measured_fraction_full 0.987
_diffrn_reflns_Laue_measured_fraction_max 0.987
_diffrn_reflns_limit_h_max 10
_diffrn_reflns_limit_h_min -10
_diffrn_reflns_limit_k_max 13
_diffrn_reflns_limit_k_min -12
_diffrn_reflns_limit_l_max 13
_diffrn_reflns_limit_l_min -13
_diffrn_reflns_number 35793
_diffrn_reflns_point_group_measured_fraction_full 0.987
_diffrn_reflns_point_group_measured_fraction_max 0.987
_diffrn_reflns_theta_full 67.252
_diffrn_reflns_theta_max 67.252
_diffrn_reflns_theta_min 4.219
_diffrn_source 'Bruker ImuS with multi-layer optics'
_exptl_absorpt_coefficient_mu 1.054
_exptl_absorpt_correction_T_max 0.7529
_exptl_absorpt_correction_T_min 0.6744
_exptl_absorpt_correction_type multi-scan
_exptl_absorpt_process_details 'SADABS (Bruker, 2014)'
_exptl_crystal_colour purple
_exptl_crystal_density_diffrn 1.479
_exptl_crystal_description needle
_exptl_crystal_F_000 456
_exptl_crystal_recrystallization_method Sublimation
_exptl_crystal_size_max 0.100
_exptl_crystal_size_mid 0.040
_exptl_crystal_size_min 0.040
_refine_diff_density_max 0.381
_refine_diff_density_min -0.355
_refine_diff_density_rms 0.044
_refine_ls_extinction_method none
_refine_ls_goodness_of_fit_ref 1.074
_refine_ls_hydrogen_treatment constr
_refine_ls_matrix_type full
_refine_ls_number_parameters 304
_refine_ls_number_reflns 3512
_refine_ls_number_restraints 0
_refine_ls_restrained_S_all 1.074
_refine_ls_R_factor_all 0.0418
_refine_ls_R_factor_gt 0.0358
_refine_ls_shift/su_max 0.000
_refine_ls_shift/su_mean 0.000
_refine_ls_structure_factor_coef Fsqd
_refine_ls_weighting_details 'w=1/[\s^2^(Fo^2^)+(0.0401P)^2^+0.5035P] where P=(Fo^2^+2Fc^2^)/3'
_refine_ls_weighting_scheme calc
_refine_ls_wR_factor_gt 0.0881
_refine_ls_wR_factor_ref 0.0916
_reflns_Friedel_coverage 0.000
_reflns_number_gt 3065
_reflns_number_total 3512
_reflns_threshold_expression 'I > 2\s(I)'
_cod_data_source_file c8tc01116h2.cif
_cod_data_source_block d1656
_cod_database_code 7237305
_shelx_shelxl_version_number 2014/7
_shelx_space_group_comment
; 
The symmetry employed for this shelxl refinement is uniquely defined 
by the following loop, which should always be used as a source of 
symmetry information in preference to the above space-group names. 
They are only intended as comments. 
;
_shelx_estimated_absorpt_t_min 0.902
_shelx_estimated_absorpt_t_max 0.959

loop_
_space_group_symop_operation_xyz
'x, y, z'
'-x, -y, -z'

loop_
_atom_site_label
_atom_site_type_symbol
_atom_site_fract_x
_atom_site_fract_y
_atom_site_fract_z
_atom_site_U_iso_or_equiv
_atom_site_adp_type
_atom_site_occupancy
_atom_site_site_symmetry_order
_atom_site_calc_flag
_atom_site_refinement_flags_posn
_atom_site_refinement_flags_adp
_atom_site_refinement_flags_occupancy
Si1 Si 0.5000 0.5000 0.5000 0.01661(15) Uani 1 2 d S . P
O1 O 0.57007(13) 0.35286(10) 0.51068(10) 0.0196(2) Uani 1 1 d . . .
O2 O 0.65428(16) 0.35511(11) 0.71600(11) 0.0307(3) Uani 1 1 d . . .
N1 N 0.30629(16) 0.40347(12) 0.36563(12) 0.0184(3) Uani 1 1 d . . .
N2 N 0.39478(16) 0.36646(12) 0.18401(12) 0.0205(3) Uani 1 1 d . . .
N3 N 0.60523(15) 0.49607(12) 0.37997(12) 0.0182(3) Uani 1 1 d . . .
N4 N 0.86934(16) 0.62251(12) 0.51607(12) 0.0206(3) Uani 1 1 d . . .
C1 C 0.28754(19) 0.35257(14) 0.23888(14) 0.0194(3) Uani 1 1 d . . .
C2 C 0.54003(19) 0.43624(14) 0.25050(15) 0.0193(3) Uani 1 1 d . . .
C3 C 0.65577(19) 0.45993(15) 0.19142(15) 0.0208(3) Uani 1 1 d . . .
C4 C 0.6464(2) 0.42364(16) 0.06489(15) 0.0242(4) Uani 1 1 d . . .
H4A H 0.5530 0.3705 -0.0011 0.029 Uiso 1 1 calc R U .
C5 C 0.7793(2) 0.46839(17) 0.03967(16) 0.0299(4) Uani 1 1 d . . .
H5A H 0.7767 0.4464 -0.0456 0.036 Uiso 1 1 calc R U .
C6 C 0.9172(2) 0.54530(18) 0.13732(17) 0.0315(4) Uani 1 1 d . . .
H6A H 1.0061 0.5745 0.1166 0.038 Uiso 1 1 calc R U .
C7 C 0.9281(2) 0.58016(17) 0.26334(17) 0.0266(4) Uani 1 1 d . . .
H7A H 1.0227 0.6316 0.3296 0.032 Uiso 1 1 calc R U .
C8 C 0.79322(19) 0.53592(15) 0.28809(15) 0.0206(3) Uani 1 1 d . . .
C9 C 0.76110(19) 0.55578(14) 0.40522(15) 0.0188(3) Uani 1 1 d . . .
C10 C 0.83615(19) 0.64137(14) 0.62147(15) 0.0186(3) Uani 1 1 d . . .
C11 C 0.94845(19) 0.72084(14) 0.74247(15) 0.0206(3) Uani 1 1 d . . .
C12 C 1.1047(2) 0.78803(15) 0.77752(16) 0.0241(4) Uani 1 1 d . . .
H12A H 1.1578 0.7849 0.7176 0.029 Uiso 1 1 calc R U .
C13 C 1.1783(2) 0.85929(16) 0.90336(16) 0.0273(4) Uani 1 1 d . . .
H13A H 1.2846 0.9064 0.9306 0.033 Uiso 1 1 calc R U .
C14 C 1.1005(2) 0.86410(16) 0.99216(16) 0.0278(4) Uani 1 1 d . . .
H14A H 1.1552 0.9144 1.0779 0.033 Uiso 1 1 calc R U .
C15 C 0.9459(2) 0.79719(15) 0.95744(15) 0.0248(4) Uani 1 1 d . . .
H15A H 0.8930 0.8001 1.0174 0.030 Uiso 1 1 calc R U .
C16 C 0.87124(19) 0.72544(15) 0.83044(15) 0.0211(3) Uani 1 1 d . . .
C17 C 0.63228(19) 0.30132(15) 0.60550(15) 0.0204(3) Uani 1 1 d . . .
C18 C 0.6840(2) 0.17114(15) 0.56723(16) 0.0233(4) Uani 1 1 d . . .
C19 C 0.7859(2) 0.13328(17) 0.66838(18) 0.0327(4) Uani 1 1 d . . .
H19A H 0.8086 0.1859 0.7527 0.039 Uiso 1 1 calc R U .
C20 C 0.8572(3) 0.01980(18) 0.6511(2) 0.0404(5) Uani 1 1 d . . .
H20A H 0.9271 -0.0040 0.7226 0.048 Uiso 1 1 calc R U .
C21 C 0.8250(3) -0.05531(18) 0.5311(2) 0.0397(5) Uani 1 1 d . . .
H21A H 0.8760 -0.1308 0.5195 0.048 Uiso 1 1 calc R U .
C22 C 0.7188(2) -0.02551(16) 0.42291(18) 0.0302(4) Uani 1 1 d . . .
C23 C 0.6842(3) -0.10560(18) 0.2988(2) 0.0402(5) Uani 1 1 d . . .
H23A H 0.7339 -0.1818 0.2876 0.048 Uiso 1 1 calc R U .
C24 C 0.5806(3) -0.07640(18) 0.19404(19) 0.0397(5) Uani 1 1 d . . .
H24A H 0.5596 -0.1312 0.1109 0.048 Uiso 1 1 calc R U .
C25 C 0.5060(2) 0.03461(17) 0.21028(18) 0.0354(4) Uani 1 1 d . . .
H25A H 0.4333 0.0547 0.1375 0.043 Uiso 1 1 calc R U .
C26 C 0.5357(2) 0.11539(16) 0.32950(17) 0.0298(4) Uani 1 1 d . . .
H26A H 0.4818 0.1897 0.3375 0.036 Uiso 1 1 calc R U .
C27 C 0.6440(2) 0.09100(15) 0.44030(17) 0.0256(4) Uani 1 1 d . . .

loop_
_atom_site_aniso_label
_atom_site_aniso_U_11
_atom_site_aniso_U_22
_atom_site_aniso_U_33
_atom_site_aniso_U_23
_atom_site_aniso_U_13
_atom_site_aniso_U_12
Si1 0.0182(3) 0.0174(3) 0.0144(3) 0.0041(2) 0.0064(2) 0.0006(2)
O1 0.0238(6) 0.0186(5) 0.0167(5) 0.0055(4) 0.0073(5) 0.0022(4)
O2 0.0432(7) 0.0277(6) 0.0187(6) 0.0062(5) 0.0078(6) 0.0094(5)
N1 0.0201(7) 0.0183(6) 0.0163(7) 0.0037(5) 0.0069(6) 0.0006(5)
N2 0.0231(7) 0.0205(7) 0.0179(7) 0.0046(5) 0.0082(6) 0.0016(5)
N3 0.0192(7) 0.0188(6) 0.0165(7) 0.0046(5) 0.0068(6) 0.0011(5)
N4 0.0199(7) 0.0224(7) 0.0198(7) 0.0063(6) 0.0074(6) 0.0017(5)
C1 0.0228(8) 0.0182(8) 0.0170(8) 0.0055(6) 0.0065(7) 0.0024(6)
C2 0.0223(8) 0.0187(8) 0.0176(8) 0.0052(6) 0.0078(7) 0.0038(6)
C3 0.0234(8) 0.0211(8) 0.0208(8) 0.0074(7) 0.0101(7) 0.0062(6)
C4 0.0268(9) 0.0279(9) 0.0193(8) 0.0061(7) 0.0101(7) 0.0071(7)
C5 0.0333(10) 0.0406(10) 0.0230(9) 0.0111(8) 0.0168(8) 0.0116(8)
C6 0.0283(9) 0.0438(11) 0.0313(10) 0.0145(8) 0.0189(8) 0.0062(8)
C7 0.0230(9) 0.0323(9) 0.0274(9) 0.0093(7) 0.0119(7) 0.0023(7)
C8 0.0221(8) 0.0216(8) 0.0210(8) 0.0079(7) 0.0098(7) 0.0048(6)
C9 0.0195(8) 0.0182(8) 0.0194(8) 0.0061(6) 0.0070(7) 0.0024(6)
C10 0.0187(8) 0.0182(7) 0.0194(8) 0.0071(6) 0.0062(7) 0.0024(6)
C11 0.0212(8) 0.0195(8) 0.0203(8) 0.0069(6) 0.0056(7) 0.0024(6)
C12 0.0215(8) 0.0252(8) 0.0243(9) 0.0082(7) 0.0060(7) 0.0013(7)
C13 0.0216(8) 0.0267(9) 0.0282(9) 0.0072(7) 0.0031(7) -0.0025(7)
C14 0.0284(9) 0.0267(9) 0.0203(9) 0.0025(7) 0.0023(7) -0.0014(7)
C15 0.0269(9) 0.0248(9) 0.0195(8) 0.0041(7) 0.0060(7) 0.0011(7)
C16 0.0220(8) 0.0192(8) 0.0210(8) 0.0060(6) 0.0062(7) 0.0025(6)
C17 0.0189(8) 0.0218(8) 0.0196(8) 0.0067(7) 0.0055(7) 0.0007(6)
C18 0.0226(8) 0.0200(8) 0.0294(9) 0.0078(7) 0.0116(7) 0.0009(6)
C19 0.0368(10) 0.0295(9) 0.0350(10) 0.0139(8) 0.0131(9) 0.0076(8)
C20 0.0488(12) 0.0356(11) 0.0410(12) 0.0195(9) 0.0139(10) 0.0163(9)
C21 0.0466(12) 0.0319(10) 0.0484(12) 0.0171(9) 0.0215(10) 0.0136(9)
C22 0.0333(10) 0.0226(9) 0.0374(10) 0.0096(8) 0.0155(8) 0.0013(7)
C23 0.0488(12) 0.0248(9) 0.0484(12) 0.0048(9) 0.0228(10) 0.0076(9)
C24 0.0458(12) 0.0321(10) 0.0343(11) -0.0008(8) 0.0139(10) -0.0031(9)
C25 0.0363(10) 0.0308(10) 0.0306(10) 0.0014(8) 0.0073(9) -0.0031(8)
C26 0.0292(9) 0.0224(9) 0.0345(10) 0.0048(8) 0.0098(8) 0.0010(7)
C27 0.0244(9) 0.0212(8) 0.0322(10) 0.0065(7) 0.0128(8) -0.0015(7)

loop_
_atom_type_symbol
_atom_type_description
_atom_type_scat_dispersion_real
_atom_type_scat_dispersion_imag
_atom_type_scat_source
C C 0.0181 0.0091 'International Tables Vol C Tables 4.2.6.8 and 6.1.1.4'
H H 0.0000 0.0000 'International Tables Vol C Tables 4.2.6.8 and 6.1.1.4'
N N 0.0311 0.0180 'International Tables Vol C Tables 4.2.6.8 and 6.1.1.4'
O O 0.0492 0.0322 'International Tables Vol C Tables 4.2.6.8 and 6.1.1.4'
Si Si 0.2541 0.3302 'International Tables Vol C Tables 4.2.6.8 and 6.1.1.4'

loop_
_geom_angle_atom_site_label_1
_geom_angle_atom_site_label_2
_geom_angle_atom_site_label_3
_geom_angle
_geom_angle_site_symmetry_1
_geom_angle_site_symmetry_3
O1 Si1 O1 180.00(7) 2_666 .
O1 Si1 N3 86.62(5) 2_666 2_666
O1 Si1 N3 93.38(5) . 2_666
O1 Si1 N3 93.38(5) 2_666 .
O1 Si1 N3 86.62(5) . .
N3 Si1 N3 180.00(8) 2_666 .
O1 Si1 N1 86.86(5) 2_666 2_666
O1 Si1 N1 93.14(5) . 2_666
N3 Si1 N1 89.80(5) 2_666 2_666
N3 Si1 N1 90.20(5) . 2_666
O1 Si1 N1 93.14(5) 2_666 .
O1 Si1 N1 86.86(5) . .
N3 Si1 N1 90.20(5) 2_666 .
N3 Si1 N1 89.80(5) . .
N1 Si1 N1 180.0 2_666 .
C17 O1 Si1 134.39(10) . .
C10 N1 C1 106.49(13) 2_666 .
C10 N1 Si1 126.44(10) 2_666 .
C1 N1 Si1 126.71(10) . .
C1 N2 C2 120.72(14) . .
C2 N3 C9 106.64(12) . .
C2 N3 Si1 126.90(10) . .
C9 N3 Si1 126.44(10) . .
C9 N4 C10 121.20(14) . .
N2 C1 N1 127.71(14) . .
N2 C1 C16 122.18(14) . 2_666
N1 C1 C16 110.09(13) . 2_666
N2 C2 N3 127.93(14) . .
N2 C2 C3 121.95(14) . .
N3 C2 C3 110.12(13) . .
C8 C3 C4 121.48(15) . .
C8 C3 C2 106.53(13) . .
C4 C3 C2 131.97(15) . .
C5 C4 C3 117.07(16) . .
C5 C4 H4A 121.5 . .
C3 C4 H4A 121.5 . .
C4 C5 C6 121.22(15) . .
C4 C5 H5A 119.4 . .
C6 C5 H5A 119.4 . .
C7 C6 C5 121.96(16) . .
C7 C6 H6A 119.0 . .
C5 C6 H6A 119.0 . .
C6 C7 C8 116.61(16) . .
C6 C7 H7A 121.7 . .
C8 C7 H7A 121.7 . .
C3 C8 C7 121.66(15) . .
C3 C8 C9 106.88(13) . .
C7 C8 C9 131.45(15) . .
N4 C9 N3 127.95(14) . .
N4 C9 C8 122.25(14) . .
N3 C9 C8 109.80(13) . .
N4 C10 N1 127.65(14) . 2_666
N4 C10 C11 122.14(14) . .
N1 C10 C11 110.15(13) 2_666 .
C16 C11 C12 121.47(15) . .
C16 C11 C10 106.92(14) . .
C12 C11 C10 131.60(15) . .
C13 C12 C11 116.78(15) . .
C13 C12 H12A 121.6 . .
C11 C12 H12A 121.6 . .
C12 C13 C14 121.82(16) . .
C12 C13 H13A 119.1 . .
C14 C13 H13A 119.1 . .
C15 C14 C13 121.38(16) . .
C15 C14 H14A 119.3 . .
C13 C14 H14A 119.3 . .
C14 C15 C16 116.87(15) . .
C14 C15 H15A 121.6 . .
C16 C15 H15A 121.6 . .
C11 C16 C15 121.68(15) . .
C11 C16 C1 106.35(14) . 2_666
C15 C16 C1 131.96(15) . 2_666
O2 C17 O1 123.73(14) . .
O2 C17 C18 121.51(14) . .
O1 C17 C18 114.67(13) . .
C19 C18 C27 119.52(15) . .
C19 C18 C17 113.92(15) . .
C27 C18 C17 126.49(15) . .
C18 C19 C20 122.27(18) . .
C18 C19 H19A 118.9 . .
C20 C19 H19A 118.9 . .
C21 C20 C19 118.98(18) . .
C21 C20 H20A 120.5 . .
C19 C20 H20A 120.5 . .
C20 C21 C22 122.34(18) . .
C20 C21 H21A 118.8 . .
C22 C21 H21A 118.8 . .
C21 C22 C23 121.75(17) . .
C21 C22 C27 118.86(17) . .
C23 C22 C27 119.39(17) . .
C24 C23 C22 121.54(17) . .
C24 C23 H23A 119.2 . .
C22 C23 H23A 119.2 . .
C23 C24 C25 119.36(18) . .
C23 C24 H24A 120.3 . .
C25 C24 H24A 120.3 . .
C26 C25 C24 121.17(18) . .
C26 C25 H25A 119.4 . .
C24 C25 H25A 119.4 . .
C25 C26 C27 121.67(16) . .
C25 C26 H26A 119.2 . .
C27 C26 H26A 119.2 . .
C26 C27 C18 125.18(15) . .
C26 C27 C22 116.85(16) . .
C18 C27 C22 117.97(15) . .

loop_
_geom_bond_atom_site_label_1
_geom_bond_atom_site_label_2
_geom_bond_distance
_geom_bond_site_symmetry_2
Si1 O1 1.7538(10) 2_666
Si1 O1 1.7538(10) .
Si1 N3 1.9004(12) 2_666
Si1 N3 1.9004(12) .
Si1 N1 1.9076(13) 2_666
Si1 N1 1.9077(13) .
O1 C17 1.3227(18) .
O2 C17 1.2128(19) .
N1 C10 1.382(2) 2_666
N1 C1 1.3845(19) .
N2 C1 1.318(2) .
N2 C2 1.320(2) .
N3 C2 1.381(2) .
N3 C9 1.384(2) .
N4 C9 1.314(2) .
N4 C10 1.318(2) .
C1 C16 1.446(2) 2_666
C2 C3 1.444(2) .
C3 C8 1.387(2) .
C3 C4 1.394(2) .
C4 C5 1.384(2) .
C4 H4A 0.9500 .
C5 C6 1.397(3) .
C5 H5A 0.9500 .
C6 C7 1.384(2) .
C6 H6A 0.9500 .
C7 C8 1.394(2) .
C7 H7A 0.9500 .
C8 C9 1.444(2) .
C10 N1 1.382(2) 2_666
C10 C11 1.439(2) .
C11 C16 1.391(2) .
C11 C12 1.396(2) .
C12 C13 1.380(2) .
C12 H12A 0.9500 .
C13 C14 1.403(2) .
C13 H13A 0.9500 .
C14 C15 1.383(2) .
C14 H14A 0.9500 .
C15 C16 1.392(2) .
C15 H15A 0.9500 .
C16 C1 1.446(2) 2_666
C17 C18 1.508(2) .
C18 C19 1.379(2) .
C18 C27 1.427(2) .
C19 C20 1.403(3) .
C19 H19A 0.9500 .
C20 C21 1.354(3) .
C20 H20A 0.9500 .
C21 C22 1.406(3) .
C21 H21A 0.9500 .
C22 C23 1.407(3) .
C22 C27 1.447(2) .
C23 C24 1.366(3) .
C23 H23A 0.9500 .
C24 C25 1.394(3) .
C24 H24A 0.9500 .
C25 C26 1.372(3) .
C25 H25A 0.9500 .
C26 C27 1.408(2) .
C26 H26A 0.9500 .

loop_
_geom_torsion_atom_site_label_1
_geom_torsion_atom_site_label_2
_geom_torsion_atom_site_label_3
_geom_torsion_atom_site_label_4
_geom_torsion
_geom_torsion_site_symmetry_1
_geom_torsion_site_symmetry_4
N3 Si1 O1 C17 -40.31(14) 2_666 .
N3 Si1 O1 C17 139.69(14) . .
N1 Si1 O1 C17 49.68(14) 2_666 .
N1 Si1 O1 C17 -130.33(14) . .
C2 N2 C1 N1 -0.5(2) . .
C2 N2 C1 C16 -178.61(14) . 2_666
C10 N1 C1 N2 -177.80(15) 2_666 .
Si1 N1 C1 N2 -4.4(2) . .
C10 N1 C1 C16 0.54(16) 2_666 2_666
Si1 N1 C1 C16 173.98(10) . 2_666
C1 N2 C2 N3 4.0(2) . .
C1 N2 C2 C3 -175.95(14) . .
C9 N3 C2 N2 179.15(15) . .
Si1 N3 C2 N2 -2.4(2) . .
C9 N3 C2 C3 -0.91(16) . .
Si1 N3 C2 C3 177.54(10) . .
N2 C2 C3 C8 179.85(14) . .
N3 C2 C3 C8 -0.09(17) . .
N2 C2 C3 C4 1.7(3) . .
N3 C2 C3 C4 -178.28(15) . .
C8 C3 C4 C5 -1.0(2) . .
C2 C3 C4 C5 177.00(16) . .
C3 C4 C5 C6 0.7(2) . .
C4 C5 C6 C7 0.2(3) . .
C5 C6 C7 C8 -0.8(3) . .
C4 C3 C8 C7 0.3(2) . .
C2 C3 C8 C7 -178.08(14) . .
C4 C3 C8 C9 179.44(14) . .
C2 C3 C8 C9 1.02(16) . .
C6 C7 C8 C3 0.5(2) . .
C6 C7 C8 C9 -178.31(16) . .
C10 N4 C9 N3 -0.8(2) . .
C10 N4 C9 C8 178.74(14) . .
C2 N3 C9 N4 -178.84(14) . .
Si1 N3 C9 N4 2.7(2) . .
C2 N3 C9 C8 1.56(16) . .
Si1 N3 C9 C8 -176.91(10) . .
C3 C8 C9 N4 178.74(14) . .
C7 C8 C9 N4 -2.3(3) . .
C3 C8 C9 N3 -1.64(17) . .
C7 C8 C9 N3 177.34(16) . .
C9 N4 C10 N1 1.0(2) . 2_666
C9 N4 C10 C11 -175.94(14) . .
N4 C10 C11 C16 176.67(14) . .
N1 C10 C11 C16 -0.72(17) 2_666 .
N4 C10 C11 C12 -1.8(3) . .
N1 C10 C11 C12 -179.20(15) 2_666 .
C16 C11 C12 C13 -0.1(2) . .
C10 C11 C12 C13 178.15(16) . .
C11 C12 C13 C14 0.1(2) . .
C12 C13 C14 C15 0.1(3) . .
C13 C14 C15 C16 -0.2(2) . .
C12 C11 C16 C15 0.0(2) . .
C10 C11 C16 C15 -178.65(14) . .
C12 C11 C16 C1 179.03(14) . 2_666
C10 C11 C16 C1 0.36(16) . 2_666
C14 C15 C16 C11 0.2(2) . .
C14 C15 C16 C1 -178.57(16) . 2_666
Si1 O1 C17 O2 -0.1(2) . .
Si1 O1 C17 C18 -176.83(10) . .
O2 C17 C18 C19 -12.7(2) . .
O1 C17 C18 C19 164.05(14) . .
O2 C17 C18 C27 170.39(16) . .
O1 C17 C18 C27 -12.8(2) . .
C27 C18 C19 C20 2.2(3) . .
C17 C18 C19 C20 -174.91(16) . .
C18 C19 C20 C21 0.0(3) . .
C19 C20 C21 C22 -1.8(3) . .
C20 C21 C22 C23 -178.86(19) . .
C20 C21 C22 C27 1.3(3) . .
C21 C22 C23 C24 179.83(19) . .
C27 C22 C23 C24 -0.4(3) . .
C22 C23 C24 C25 -0.7(3) . .
C23 C24 C25 C26 0.5(3) . .
C24 C25 C26 C27 0.9(3) . .
C25 C26 C27 C18 178.74(16) . .
C25 C26 C27 C22 -1.9(2) . .
C19 C18 C27 C26 176.83(16) . .
C17 C18 C27 C26 -6.4(3) . .
C19 C18 C27 C22 -2.6(2) . .
C17 C18 C27 C22 174.18(15) . .
C21 C22 C27 C26 -178.58(16) . .
C23 C22 C27 C26 1.6(2) . .
C21 C22 C27 C18 0.8(2) . .
C23 C22 C27 C18 -178.95(16) . .
